data_7032802
loop_
_publ_author_name
'Walg, Simon P.'
'Schmidt, Alexandra D.'
'Schmitz, Marcus'
'Farsadpour, Saeid'
'Lang, Johannes'
'Niebergall, Mark'
'Sun, Yu'
'Roesky, Peter W.'
'Niedner-Schatteburg, Gereon'
'Thiel, Werner R.'

_publ_section_title
;
 P,C-bond cleavage in the ligand sphere of a nickel(II) complex.
;
_journal_issue 3
_journal_name_full 'Dalton transactions (Cambridge, England : 2003)'
_journal_page_first 1317
_journal_page_last 1322
_journal_paper_doi 10.1039/c4dt02158d
_journal_volume 44
_journal_year 2015
_chemical_formula_sum 'C46 H43 Cl N6 Ni O6 P2'
_chemical_formula_weight 931.96
_chemical_name_systematic
;
 ?
;
_space_group_IT_number 2
_symmetry_cell_setting triclinic
_symmetry_space_group_name_Hall '-P 1'
_symmetry_space_group_name_H-M 'P -1'
_atom_sites_solution_hydrogens geom
_atom_sites_solution_primary direct
_atom_sites_solution_secondary difmap
_audit_creation_method SHELXL-97
_cell_angle_alpha 87.203(5)
_cell_angle_beta 75.689(6)
_cell_angle_gamma 70.567(6)
_cell_formula_units_Z 2
_cell_length_a 11.6115(7)
_cell_length_b 13.4918(9)
_cell_length_c 14.9171(10)
_cell_measurement_reflns_used 5785
_cell_measurement_temperature 150(2)
_cell_measurement_theta_max 62.2950
_cell_measurement_theta_min 4.1270
_cell_volume 2134.0(3)
_computing_cell_refinement 'CrysAlisPro, Agilent Technologies'
_computing_data_collection 'CrysAlisPro, Agilent Technologies'
_computing_data_reduction 'CrysAlisPro, Agilent Technologies'
_computing_structure_refinement 'SHELXL-97 (Sheldrick, 2008)'
_computing_structure_solution 'SIR92 (Giacovazzo et al., 1994)'
_diffrn_ambient_temperature 150(2)
_diffrn_detector_area_resol_mean 16.1399
_diffrn_measured_fraction_theta_full 0.990
_diffrn_measured_fraction_theta_max 0.990
_diffrn_measurement_device_type 'Xcalibur, Sapphire3, Gemini ultra'
_diffrn_measurement_method '\w scans'
_diffrn_radiation_monochromator mirror
_diffrn_radiation_source 'Enhance Ultra (Cu) X-ray Source'
_diffrn_radiation_type CuK\a
_diffrn_radiation_wavelength 1.54184
_diffrn_reflns_av_R_equivalents 0.0275
_diffrn_reflns_av_sigmaI/netI 0.0386
_diffrn_reflns_limit_h_max 12
_diffrn_reflns_limit_h_min -13
_diffrn_reflns_limit_k_max 15
_diffrn_reflns_limit_k_min -15
_diffrn_reflns_limit_l_max 17
_diffrn_reflns_limit_l_min -16
_diffrn_reflns_number 14868
_diffrn_reflns_theta_full 62.85
_diffrn_reflns_theta_max 62.85
_diffrn_reflns_theta_min 3.48
_exptl_absorpt_coefficient_mu 2.417
_exptl_absorpt_correction_T_max 1.00000
_exptl_absorpt_correction_T_min 0.78853
_exptl_absorpt_correction_type multi-scan
_exptl_absorpt_process_details
;
CrysAlisPro, Agilent Technologies,
Version 1.171.36.24 (release 03-12-2012 CrysAlis171 .NET)
(compiled Dec  3 2012,18:21:49)
Empirical absorption correction using spherical harmonics,
 implemented in SCALE3 ABSPACK scaling algorithm.
;
_exptl_crystal_colour red
_exptl_crystal_density_diffrn 1.450
_exptl_crystal_density_method 'not measured'
_exptl_crystal_description 'transparent prism'
_exptl_crystal_F_000 968
_exptl_crystal_size_max 0.16
_exptl_crystal_size_mid 0.10
_exptl_crystal_size_min 0.06
_refine_diff_density_max 1.307
_refine_diff_density_min -1.210
_refine_diff_density_rms 0.067
_refine_ls_extinction_method none
_refine_ls_goodness_of_fit_ref 1.028
_refine_ls_hydrogen_treatment mixed
_refine_ls_matrix_type full
_refine_ls_number_parameters 612
_refine_ls_number_reflns 6800
_refine_ls_number_restraints 122
_refine_ls_restrained_S_all 1.040
_refine_ls_R_factor_all 0.0599
_refine_ls_R_factor_gt 0.0516
_refine_ls_shift/su_max 0.000
_refine_ls_shift/su_mean 0.000
_refine_ls_structure_factor_coef Fsqd
_refine_ls_weighting_details 'calc w=1/[\s^2^(Fo^2^)+(0.0639P)^2^+3.3515P] where P=(Fo^2^+2Fc^2^)/3'
_refine_ls_weighting_scheme calc
_refine_ls_wR_factor_gt 0.1310
_refine_ls_wR_factor_ref 0.1386
_reflns_number_gt 5895
_reflns_number_total 6800
_reflns_threshold_expression >2\s(I)
_cod_data_source_file c4dt02158d2.cif
_cod_data_source_block 1348o
_cod_depositor_comments
;
The following automatic conversions were performed:

'_symmetry_cell_setting' value 'Triclinic' changed to 'triclinic'
according to
/usr/data/users/saulius/crontab/automatic-downloads/rss-feeds/RSC/lib/dictionaries/cif_core.dic
dictionary named 'cif_core.dic' version 2.4.2 from 2011-04-26.

Automatic conversion script
Id: cif_fix_values 2827 2014-09-09 07:05:25Z andrius 

 Adding full bibliography for 7032802.cif.
;
_cod_original_cell_volume 2134.0(2)
_cod_database_code 7032802

loop_
_symmetry_equiv_pos_as_xyz
'x, y, z'
'-x, -y, -z'

loop_
_atom_site_label
_atom_site_type_symbol
_atom_site_fract_x
_atom_site_fract_y
_atom_site_fract_z
_atom_site_U_iso_or_equiv
_atom_site_adp_type
_atom_site_occupancy
_atom_site_symmetry_multiplicity
_atom_site_calc_flag
_atom_site_refinement_flags
_atom_site_disorder_assembly
_atom_site_disorder_group
C1 C 0.0959(3) 0.1134(3) 0.5518(2) 0.0298(7) Uani 1 1 d . . .
C2 C 0.1416(3) 0.0515(3) 0.4713(2) 0.0379(8) Uani 1 1 d . . .
H2 H 0.0858 0.0420 0.4381 0.046 Uiso 1 1 calc R . .
C3 C 0.2696(3) 0.0040(3) 0.4404(2) 0.0375(8) Uani 1 1 d . . .
H3 H 0.3011 -0.0405 0.3863 0.045 Uiso 1 1 calc R . .
C4 C 0.3029(3) 0.0801(2) 0.5595(2) 0.0273(7) Uani 1 1 d . . .
C5 C -0.0421(3) 0.1680(3) 0.5855(2) 0.0323(7) Uani 1 1 d . . .
C6 C -0.1074(3) 0.2113(3) 0.5186(2) 0.0428(9) Uani 1 1 d . . .
H6 H -0.0626 0.2060 0.4555 0.051 Uiso 1 1 calc R . .
C7 C -0.2363(4) 0.2619(4) 0.5420(3) 0.0521(10) Uani 1 1 d . . .
H7 H -0.2791 0.2919 0.4955 0.063 Uiso 1 1 calc R . .
C8 C -0.3022(4) 0.2685(4) 0.6332(3) 0.0518(10) Uani 1 1 d . . .
H8 H -0.3908 0.3032 0.6496 0.062 Uiso 1 1 calc R . .
C9 C -0.2396(3) 0.2245(3) 0.7008(3) 0.0405(8) Uani 1 1 d . . .
H9 H -0.2861 0.2280 0.7634 0.049 Uiso 1 1 calc R . .
C10 C -0.1095(3) 0.1753(3) 0.6787(2) 0.0307(7) Uani 1 1 d . . .
C11 C -0.1295(3) 0.1543(3) 0.8789(2) 0.0288(7) Uani 1 1 d . . .
C12 C -0.1289(3) 0.0790(3) 0.9459(2) 0.0336(7) Uani 1 1 d . . .
H12 H -0.0763 0.0081 0.9307 0.040 Uiso 1 1 calc R . .
C13 C -0.2044(4) 0.1064(3) 1.0347(2) 0.0417(8) Uani 1 1 d . . .
H13 H -0.2032 0.0541 1.0798 0.050 Uiso 1 1 calc R . .
C14 C -0.2813(4) 0.2090(3) 1.0581(3) 0.0445(9) Uani 1 1 d . . .
H14 H -0.3337 0.2273 1.1189 0.053 Uiso 1 1 calc R . .
C15 C -0.2813(3) 0.2843(3) 0.9928(3) 0.0417(8) Uani 1 1 d . . .
H15 H -0.3339 0.3550 1.0088 0.050 Uiso 1 1 calc R . .
C16 C -0.2053(3) 0.2582(3) 0.9038(2) 0.0332(7) Uani 1 1 d . . .
H16 H -0.2048 0.3114 0.8597 0.040 Uiso 1 1 calc R . .
C17 C 0.0184(3) -0.0185(2) 0.7486(2) 0.0297(7) Uani 1 1 d . . .
C18 C 0.1420(3) -0.0858(3) 0.7326(2) 0.0346(7) Uani 1 1 d . . .
H18 H 0.2084 -0.0583 0.7290 0.042 Uiso 1 1 calc R . .
C19 C 0.1685(4) -0.1936(3) 0.7220(3) 0.0429(9) Uani 1 1 d . . .
H19 H 0.2532 -0.2396 0.7111 0.051 Uiso 1 1 calc R . .
C20 C 0.0732(4) -0.2339(3) 0.7270(2) 0.0439(9) Uani 1 1 d . . .
H20 H 0.0920 -0.3077 0.7202 0.053 Uiso 1 1 calc R . .
C21 C -0.0511(4) -0.1670(3) 0.7420(2) 0.0404(8) Uani 1 1 d . . .
H21 H -0.1170 -0.1949 0.7448 0.049 Uiso 1 1 calc R . .
C22 C -0.0780(3) -0.0600(3) 0.7528(2) 0.0343(7) Uani 1 1 d . . .
H22 H -0.1627 -0.0143 0.7631 0.041 Uiso 1 1 calc R . .
C23 C 0.4341(3) 0.1063(3) 0.7728(2) 0.0321(7) Uani 1 1 d . . .
C24 C 0.4545(4) 0.0004(3) 0.7867(3) 0.0526(10) Uani 1 1 d . . .
H24 H 0.4160 -0.0360 0.7569 0.063 Uiso 1 1 calc R . .
C25 C 0.5305(5) -0.0528(4) 0.8436(4) 0.0663(13) Uani 1 1 d . . .
H25 H 0.5447 -0.1257 0.8521 0.080 Uiso 1 1 calc R . .
C26 C 0.5864(4) -0.0012(4) 0.8882(3) 0.0510(10) Uani 1 1 d . . .
H26 H 0.6371 -0.0379 0.9284 0.061 Uiso 1 1 calc R . .
C27 C 0.5679(4) 0.1026(4) 0.8741(3) 0.0480(9) Uani 1 1 d . . .
H27 H 0.6072 0.1383 0.9038 0.058 Uiso 1 1 calc R . .
C28 C 0.4920(3) 0.1569(3) 0.8166(3) 0.0416(8) Uani 1 1 d . . .
H28 H 0.4798 0.2295 0.8073 0.050 Uiso 1 1 calc R . .
C29 C 0.3501(3) 0.3004(3) 0.6776(3) 0.0350(7) Uani 1 1 d . . .
C30 C 0.3920(4) 0.3282(3) 0.5885(3) 0.0427(9) Uani 1 1 d . . .
H30 H 0.4201 0.2779 0.5387 0.051 Uiso 1 1 calc R . .
C31 C 0.3932(5) 0.4307(4) 0.5717(3) 0.0592(12) Uani 1 1 d . . .
H31 H 0.4219 0.4502 0.5103 0.071 Uiso 1 1 calc R . .
C32 C 0.3527(5) 0.5034(3) 0.6442(4) 0.0639(13) Uani 1 1 d . . .
H32 H 0.3543 0.5729 0.6327 0.077 Uiso 1 1 calc R . .
C33 C 0.3099(4) 0.4760(3) 0.7333(4) 0.0574(11) Uani 1 1 d . . .
H33 H 0.2825 0.5266 0.7829 0.069 Uiso 1 1 calc R . .
C34 C 0.3067(3) 0.3757(3) 0.7507(3) 0.0461(9) Uani 1 1 d . . .
H34 H 0.2754 0.3575 0.8120 0.055 Uiso 1 1 calc R . .
C35 C -0.0087(3) 0.4078(2) 0.7847(2) 0.0303(7) Uani 1 1 d . . .
C36 C -0.0854(4) 0.5122(3) 0.7891(3) 0.0435(9) Uani 1 1 d . . .
H36 H -0.1222 0.5511 0.8465 0.052 Uiso 1 1 calc R . .
C37 C -0.1056(4) 0.5567(3) 0.7083(3) 0.0484(10) Uani 1 1 d . . .
H37 H -0.1626 0.6265 0.7111 0.058 Uiso 1 1 calc R . .
C38 C 0.0267(3) 0.4084(2) 0.6250(2) 0.0302(7) Uani 1 1 d . . .
C39 C 0.0229(3) 0.3473(3) 0.8646(2) 0.0298(7) Uani 1 1 d . . .
C40 C -0.0212(3) 0.3902(3) 0.9554(2) 0.0366(8) Uani 1 1 d . . .
H40 H -0.0748 0.4613 0.9668 0.044 Uiso 1 1 calc R . .
C41 C 0.0123(4) 0.3305(3) 1.0280(2) 0.0408(8) Uani 1 1 d . . .
H41 H -0.0195 0.3597 1.0894 0.049 Uiso 1 1 calc R . .
C42 C 0.0927(4) 0.2274(3) 1.0111(2) 0.0412(8) Uani 1 1 d . . .
H42 H 0.1177 0.1865 1.0610 0.049 Uiso 1 1 calc R . .
C43 C 0.1366(3) 0.1838(3) 0.9218(2) 0.0343(7) Uani 1 1 d . . .
H43 H 0.1923 0.1133 0.9109 0.041 Uiso 1 1 calc R . .
C44 C 0.1004(3) 0.2418(2) 0.8478(2) 0.0282(7) Uani 1 1 d . . .
N1 N 0.1769(2) 0.12569(19) 0.59889(17) 0.0261(5) Uani 1 1 d . . .
N2 N 0.3513(3) 0.0178(2) 0.48312(18) 0.0315(6) Uani 1 1 d . . .
N3 N 0.3842(2) 0.1001(2) 0.60139(18) 0.0291(6) Uani 1 1 d D . .
H3N H 0.463(2) 0.067(3) 0.576(2) 0.035 Uiso 1 1 d D . .
N4 N 0.0436(2) 0.35394(19) 0.70206(18) 0.0272(6) Uani 1 1 d . . .
N5 N -0.0506(3) 0.5086(2) 0.6254(2) 0.0410(7) Uani 1 1 d . . .
N6 N 0.0879(3) 0.3616(2) 0.54167(19) 0.0351(6) Uani 1 1 d D . .
H6A H 0.154(3) 0.306(2) 0.538(3) 0.042 Uiso 1 1 d D . .
H6B H 0.076(4) 0.399(3) 0.493(2) 0.042 Uiso 1 1 d D . .
P1 P -0.01965(7) 0.12330(6) 0.76521(5) 0.02560(19) Uani 1 1 d . . .
P2 P 0.32705(7) 0.17405(6) 0.70173(5) 0.02669(19) Uani 1 1 d . . .
Ni1 Ni 0.13220(5) 0.19157(4) 0.72390(3) 0.02509(16) Uani 1 1 d . . .
Cl1 Cl 0.43330(17) 0.26323(15) 0.34080(10) 0.0995(6) Uani 1 1 d DU . .
O1 O 0.3237(3) 0.2448(3) 0.3846(3) 0.0835(11) Uani 1 1 d DU A .
O2 O 0.5350(5) 0.1790(7) 0.3699(6) 0.192(3) Uani 1 1 d DU A .
O3 O 0.477(4) 0.242(2) 0.2440(10) 0.129(8) Uani 0.30(4) 1 d PDU A 1
O4 O 0.367(3) 0.3770(12) 0.3645(17) 0.110(6) Uani 0.30(4) 1 d PDU A 1
O3A O 0.438(2) 0.2707(16) 0.2431(5) 0.156(6) Uani 0.70(4) 1 d PDU A 2
O4A O 0.446(3) 0.3560(16) 0.3679(7) 0.169(7) Uani 0.70(4) 1 d PDU A 2
C45 C -0.3580(6) 0.6779(6) 0.9714(5) 0.101(2) Uani 1 1 d . . .
H45A H -0.4487 0.7164 0.9874 0.151 Uiso 1 1 calc R . .
H45B H -0.3224 0.6872 0.9061 0.151 Uiso 1 1 calc R . .
H45C H -0.3173 0.7052 1.0101 0.151 Uiso 1 1 calc R . .
O45 O -0.3377(6) 0.5737(5) 0.9865(4) 0.151(3) Uani 1 1 d . . .
H45O H -0.3927 0.5668 1.0326 0.227 Uiso 1 1 calc R . .
C46 C -0.3396(10) 0.4843(8) 0.8146(9) 0.069(3) Uani 0.478(12) 1 d PDU B 1
H46A H -0.2957 0.5089 0.7577 0.103 Uiso 0.478(12) 1 calc PR B 1
H46B H -0.3163 0.4076 0.8104 0.103 Uiso 0.478(12) 1 calc PR B 1
H46C H -0.3156 0.5045 0.8677 0.103 Uiso 0.478(12) 1 calc PR B 1
O46 O -0.4588(13) 0.526(2) 0.8250(10) 0.146(8) Uani 0.478(12) 1 d PDU B 1
H46G H -0.4797 0.5073 0.7803 0.219 Uiso 0.478(12) 1 calc PR B 1
C46A C -0.4399(10) 0.4877(8) 0.9066(9) 0.083(4) Uani 0.522(12) 1 d PDU B 2
H46D H -0.4151 0.5505 0.9054 0.124 Uiso 0.522(12) 1 calc PR B 2
H46E H -0.3783 0.4283 0.9279 0.124 Uiso 0.522(12) 1 calc PR B 2
H46F H -0.5233 0.5008 0.9489 0.124 Uiso 0.522(12) 1 calc PR B 2
O46A O -0.444(2) 0.465(2) 0.8233(16) 0.222(13) Uani 0.522(12) 1 d PDU B 2
H46H H -0.4109 0.5018 0.7849 0.333 Uiso 0.522(12) 1 calc PR B 2

loop_
_atom_site_aniso_label
_atom_site_aniso_U_11
_atom_site_aniso_U_22
_atom_site_aniso_U_33
_atom_site_aniso_U_23
_atom_site_aniso_U_13
_atom_site_aniso_U_12
C1 0.0310(16) 0.0315(16) 0.0283(16) 0.0030(13) -0.0086(13) -0.0113(13)
C2 0.0367(18) 0.048(2) 0.0322(18) -0.0053(15) -0.0097(15) -0.0169(16)
C3 0.0388(19) 0.0399(19) 0.0316(18) -0.0111(14) -0.0062(15) -0.0101(15)
C4 0.0289(16) 0.0222(15) 0.0298(16) 0.0047(12) -0.0071(13) -0.0078(12)
C5 0.0294(16) 0.0377(18) 0.0321(17) -0.0008(14) -0.0081(14) -0.0132(14)
C6 0.0353(19) 0.062(2) 0.0301(18) 0.0035(16) -0.0088(15) -0.0143(17)
C7 0.037(2) 0.078(3) 0.040(2) 0.0115(19) -0.0193(17) -0.0103(19)
C8 0.0274(18) 0.076(3) 0.046(2) 0.003(2) -0.0116(16) -0.0072(18)
C9 0.0281(17) 0.057(2) 0.0345(19) 0.0027(16) -0.0061(14) -0.0133(16)
C10 0.0307(17) 0.0349(17) 0.0303(17) 0.0037(13) -0.0096(13) -0.0144(14)
C11 0.0256(15) 0.0347(17) 0.0282(16) -0.0005(13) -0.0058(13) -0.0129(13)
C12 0.0372(18) 0.0307(17) 0.0321(17) -0.0015(13) -0.0066(14) -0.0111(14)
C13 0.054(2) 0.043(2) 0.0304(18) 0.0033(15) -0.0051(16) -0.0223(17)
C14 0.044(2) 0.054(2) 0.0335(19) -0.0085(17) 0.0020(16) -0.0199(18)
C15 0.0346(18) 0.0401(19) 0.044(2) -0.0111(16) -0.0040(16) -0.0068(15)
C16 0.0314(17) 0.0311(17) 0.0373(18) 0.0011(14) -0.0089(14) -0.0102(14)
C17 0.0383(18) 0.0311(16) 0.0206(15) -0.0007(12) -0.0034(13) -0.0152(14)
C18 0.0380(18) 0.0344(18) 0.0317(17) 0.0009(14) -0.0104(14) -0.0108(15)
C19 0.051(2) 0.0318(18) 0.038(2) -0.0019(15) -0.0110(17) -0.0044(16)
C20 0.070(3) 0.0316(18) 0.0307(18) -0.0007(14) -0.0099(17) -0.0193(18)
C21 0.059(2) 0.041(2) 0.0285(17) -0.0002(14) -0.0066(16) -0.0294(18)
C22 0.0391(18) 0.0382(18) 0.0266(16) -0.0039(14) -0.0024(14) -0.0174(15)
C23 0.0258(16) 0.0390(18) 0.0310(17) -0.0010(14) -0.0060(13) -0.0108(14)
C24 0.058(2) 0.040(2) 0.069(3) 0.0097(19) -0.036(2) -0.0157(19)
C25 0.075(3) 0.049(2) 0.084(3) 0.022(2) -0.046(3) -0.017(2)
C26 0.036(2) 0.074(3) 0.044(2) 0.017(2) -0.0171(17) -0.0155(19)
C27 0.042(2) 0.068(3) 0.040(2) 0.0049(18) -0.0178(17) -0.0225(19)
C28 0.042(2) 0.046(2) 0.042(2) 0.0027(16) -0.0149(16) -0.0183(17)
C29 0.0277(16) 0.0331(17) 0.051(2) 0.0029(15) -0.0158(15) -0.0142(14)
C30 0.046(2) 0.040(2) 0.053(2) 0.0106(17) -0.0217(18) -0.0235(17)
C31 0.071(3) 0.057(3) 0.072(3) 0.027(2) -0.035(2) -0.040(2)
C32 0.072(3) 0.033(2) 0.103(4) 0.010(2) -0.042(3) -0.026(2)
C33 0.054(2) 0.035(2) 0.089(3) -0.009(2) -0.022(2) -0.0170(18)
C34 0.0363(19) 0.039(2) 0.064(3) -0.0102(18) -0.0070(18) -0.0168(16)
C35 0.0332(17) 0.0271(16) 0.0310(17) -0.0019(13) -0.0042(13) -0.0129(13)
C36 0.057(2) 0.0265(17) 0.0369(19) -0.0053(14) -0.0058(17) -0.0038(16)
C37 0.066(3) 0.0233(17) 0.042(2) -0.0004(15) -0.0105(19) 0.0017(17)
C38 0.0345(17) 0.0262(16) 0.0302(17) 0.0029(13) -0.0075(14) -0.0107(13)
C39 0.0331(16) 0.0309(16) 0.0295(16) -0.0007(13) -0.0067(13) -0.0162(14)
C40 0.0426(19) 0.0336(18) 0.0345(18) -0.0053(14) -0.0054(15) -0.0158(15)
C41 0.053(2) 0.047(2) 0.0255(17) -0.0035(15) -0.0060(15) -0.0224(18)
C42 0.054(2) 0.046(2) 0.0309(18) 0.0075(15) -0.0143(16) -0.0232(18)
C43 0.0429(19) 0.0312(17) 0.0320(17) 0.0047(13) -0.0116(14) -0.0151(15)
C44 0.0301(16) 0.0285(16) 0.0301(16) 0.0001(13) -0.0073(13) -0.0151(13)
N1 0.0275(13) 0.0245(13) 0.0259(13) 0.0008(10) -0.0050(10) -0.0093(11)
N2 0.0313(14) 0.0307(14) 0.0299(14) -0.0039(11) -0.0050(11) -0.0078(11)
N3 0.0243(13) 0.0315(14) 0.0299(14) -0.0024(11) -0.0045(11) -0.0082(11)
N4 0.0283(13) 0.0248(13) 0.0293(14) 0.0015(11) -0.0067(11) -0.0103(11)
N5 0.0513(18) 0.0288(15) 0.0354(16) 0.0037(12) -0.0095(14) -0.0047(13)
N6 0.0415(16) 0.0293(14) 0.0276(15) 0.0051(12) -0.0059(12) -0.0052(12)
P1 0.0255(4) 0.0273(4) 0.0248(4) 0.0011(3) -0.0056(3) -0.0101(3)
P2 0.0256(4) 0.0261(4) 0.0293(4) -0.0005(3) -0.0068(3) -0.0095(3)
Ni1 0.0261(3) 0.0254(3) 0.0243(3) -0.0003(2) -0.0056(2) -0.0094(2)
Cl1 0.1110(12) 0.1261(13) 0.0561(8) -0.0321(8) 0.0255(8) -0.0606(11)
O1 0.061(2) 0.079(2) 0.088(3) 0.016(2) -0.0059(19) -0.0063(18)
O2 0.056(3) 0.275(8) 0.203(7) -0.067(6) -0.030(4) 0.007(4)
O3 0.20(2) 0.051(10) 0.084(7) -0.018(6) 0.070(8) -0.052(12)
O4 0.123(16) 0.145(7) 0.078(11) -0.044(9) 0.014(10) -0.088(7)
O3A 0.236(15) 0.165(13) 0.051(4) -0.053(5) 0.033(4) -0.089(10)
O4A 0.31(2) 0.209(8) 0.066(4) -0.004(6) 0.000(9) -0.214(10)
C45 0.066(3) 0.105(5) 0.118(5) -0.060(4) -0.020(3) -0.006(3)
O45 0.142(5) 0.126(5) 0.099(4) 0.029(3) 0.021(3) 0.029(4)
C46 0.070(6) 0.053(6) 0.100(9) 0.025(5) -0.039(6) -0.031(5)
O46 0.088(7) 0.25(2) 0.081(8) 0.038(10) -0.011(7) -0.042(11)
C46A 0.064(6) 0.065(6) 0.121(9) 0.032(6) -0.036(6) -0.018(5)
O46A 0.133(13) 0.25(2) 0.229(17) -0.084(15) -0.127(13) 0.078(13)

loop_
_atom_type_symbol
_atom_type_description
_atom_type_scat_dispersion_real
_atom_type_scat_dispersion_imag
_atom_type_scat_source
C C 0.0181 0.0091 'International Tables Vol C Tables 4.2.6.8 and 6.1.1.4'
H H 0.0000 0.0000 'International Tables Vol C Tables 4.2.6.8 and 6.1.1.4'
N N 0.0311 0.0180 'International Tables Vol C Tables 4.2.6.8 and 6.1.1.4'
O O 0.0492 0.0322 'International Tables Vol C Tables 4.2.6.8 and 6.1.1.4'
P P 0.2955 0.4335 'International Tables Vol C Tables 4.2.6.8 and 6.1.1.4'
Cl Cl 0.3639 0.7018 'International Tables Vol C Tables 4.2.6.8 and 6.1.1.4'
Ni Ni -3.0029 0.5091 'International Tables Vol C Tables 4.2.6.8 and 6.1.1.4'

loop_
_geom_angle_atom_site_label_1
_geom_angle_atom_site_label_2
_geom_angle_atom_site_label_3
_geom_angle
N1 C1 C2 120.0(3)
N1 C1 C5 120.3(3)
C2 C1 C5 119.6(3)
C3 C2 C1 118.5(3)
C3 C2 H2 120.7
C1 C2 H2 120.7
N2 C3 C2 122.7(3)
N2 C3 H3 118.6
C2 C3 H3 118.6
N2 C4 N3 117.8(3)
N2 C4 N1 125.0(3)
N3 C4 N1 117.2(3)
C6 C5 C10 118.9(3)
C6 C5 C1 116.6(3)
C10 C5 C1 124.5(3)
C7 C6 C5 121.4(3)
C7 C6 H6 119.3
C5 C6 H6 119.3
C8 C7 C6 119.6(3)
C8 C7 H7 120.2
C6 C7 H7 120.2
C7 C8 C9 120.0(3)
C7 C8 H8 120.0
C9 C8 H8 120.0
C8 C9 C10 121.1(3)
C8 C9 H9 119.5
C10 C9 H9 119.5
C9 C10 C5 119.0(3)
C9 C10 P1 123.4(3)
C5 C10 P1 117.6(2)
C12 C11 C16 118.5(3)
C12 C11 P1 121.3(2)
C16 C11 P1 119.7(2)
C13 C12 C11 120.5(3)
C13 C12 H12 119.7
C11 C12 H12 119.7
C14 C13 C12 120.6(3)
C14 C13 H13 119.7
C12 C13 H13 119.7
C15 C14 C13 119.4(3)
C15 C14 H14 120.3
C13 C14 H14 120.3
C14 C15 C16 120.7(3)
C14 C15 H15 119.6
C16 C15 H15 119.6
C15 C16 C11 120.3(3)
C15 C16 H16 119.9
C11 C16 H16 119.9
C18 C17 C22 119.4(3)
C18 C17 P1 120.8(3)
C22 C17 P1 119.7(3)
C17 C18 C19 119.9(3)
C17 C18 H18 120.1
C19 C18 H18 120.1
C20 C19 C18 120.4(4)
C20 C19 H19 119.8
C18 C19 H19 119.8
C19 C20 C21 120.2(3)
C19 C20 H20 119.9
C21 C20 H20 119.9
C22 C21 C20 119.7(3)
C22 C21 H21 120.2
C20 C21 H21 120.2
C21 C22 C17 120.4(3)
C21 C22 H22 119.8
C17 C22 H22 119.8
C24 C23 C28 118.6(3)
C24 C23 P2 118.5(3)
C28 C23 P2 122.9(3)
C25 C24 C23 120.2(4)
C25 C24 H24 119.9
C23 C24 H24 119.9
C24 C25 C26 120.8(4)
C24 C25 H25 119.6
C26 C25 H25 119.6
C27 C26 C25 119.3(4)
C27 C26 H26 120.4
C25 C26 H26 120.4
C26 C27 C28 120.5(4)
C26 C27 H27 119.7
C28 C27 H27 119.7
C23 C28 C27 120.6(4)
C23 C28 H28 119.7
C27 C28 H28 119.7
C30 C29 C34 119.8(3)
C30 C29 P2 121.6(3)
C34 C29 P2 118.0(3)
C29 C30 C31 119.8(4)
C29 C30 H30 120.1
C31 C30 H30 120.1
C32 C31 C30 119.9(4)
C32 C31 H31 120.0
C30 C31 H31 120.0
C33 C32 C31 120.4(4)
C33 C32 H32 119.8
C31 C32 H32 119.8
C34 C33 C32 120.3(4)
C34 C33 H33 119.9
C32 C33 H33 119.9
C33 C34 C29 119.8(4)
C33 C34 H34 120.1
C29 C34 H34 120.1
N4 C35 C36 120.3(3)
N4 C35 C39 114.8(3)
C36 C35 C39 124.9(3)
C37 C36 C35 117.4(3)
C37 C36 H36 121.3
C35 C36 H36 121.3
N5 C37 C36 124.1(3)
N5 C37 H37 117.9
C36 C37 H37 117.9
N6 C38 N5 116.1(3)
N6 C38 N4 119.4(3)
N5 C38 N4 124.4(3)
C40 C39 C44 119.8(3)
C40 C39 C35 122.9(3)
C44 C39 C35 117.4(3)
C41 C40 C39 120.7(3)
C41 C40 H40 119.7
C39 C40 H40 119.7
C40 C41 C42 119.7(3)
C40 C41 H41 120.2
C42 C41 H41 120.2
C41 C42 C43 120.2(3)
C41 C42 H42 119.9
C43 C42 H42 119.9
C42 C43 C44 121.0(3)
C42 C43 H43 119.5
C44 C43 H43 119.5
C43 C44 C39 118.6(3)
C43 C44 Ni1 127.3(2)
C39 C44 Ni1 113.9(2)
C1 N1 C4 116.8(3)
C1 N1 Ni1 126.7(2)
C4 N1 Ni1 116.2(2)
C3 N2 C4 116.6(3)
C4 N3 P2 119.4(2)
C4 N3 H3N 114(3)
P2 N3 H3N 126(3)
C38 N4 C35 117.4(3)
C38 N4 Ni1 132.8(2)
C35 N4 Ni1 109.7(2)
C37 N5 C38 115.9(3)
C38 N6 H6A 118(3)
C38 N6 H6B 117(3)
H6A N6 H6B 121(4)
C11 P1 C10 107.57(15)
C11 P1 C17 104.08(14)
C10 P1 C17 101.77(15)
C11 P1 Ni1 120.93(11)
C10 P1 Ni1 101.33(11)
C17 P1 Ni1 118.97(11)
N3 P2 C29 108.13(15)
N3 P2 C23 103.78(14)
C29 P2 C23 106.19(16)
N3 P2 Ni1 99.03(10)
C29 P2 Ni1 110.13(11)
C23 P2 Ni1 127.87(11)
C44 Ni1 N1 174.09(12)
C44 Ni1 N4 82.84(12)
N1 Ni1 N4 102.91(10)
C44 Ni1 P2 90.50(10)
N1 Ni1 P2 86.72(8)
N4 Ni1 P2 104.44(7)
C44 Ni1 P1 90.60(9)
N1 Ni1 P1 89.13(8)
N4 Ni1 P1 106.20(7)
P2 Ni1 P1 149.24(4)
O1 Cl1 O4A 116.2(11)
O1 Cl1 O3 117.4(18)
O4A Cl1 O3 112.7(12)
O1 Cl1 O3A 107.9(9)
O4A Cl1 O3A 106.1(8)
O3 Cl1 O3A 20(2)
O1 Cl1 O2 105.4(4)
O4A Cl1 O2 103.8(15)
O3 Cl1 O2 98.1(17)
O3A Cl1 O2 117.8(10)
O1 Cl1 O4 88.6(12)
O4A Cl1 O4 35.5(9)
O3 Cl1 O4 112.5(15)
O3A Cl1 O4 96.1(12)
O2 Cl1 O4 135.7(13)
O45 C45 H45A 109.5
O45 C45 H45B 109.5
H45A C45 H45B 109.5
O45 C45 H45C 109.5
H45A C45 H45C 109.5
H45B C45 H45C 109.5
C45 O45 H45O 109.5
O46A C46A H46D 109.5
O46A C46A H46E 109.5
H46D C46A H46E 109.5
O46A C46A H46F 109.5
H46D C46A H46F 109.5
H46E C46A H46F 109.5
C46A O46A H46H 109.5

loop_
_geom_bond_atom_site_label_1
_geom_bond_atom_site_label_2
_geom_bond_distance
C1 N1 1.359(4)
C1 C2 1.381(5)
C1 C5 1.488(5)
C2 C3 1.375(5)
C2 H2 0.9500
C3 N2 1.329(5)
C3 H3 0.9500
C4 N2 1.335(4)
C4 N3 1.354(4)
C4 N1 1.370(4)
C5 C6 1.391(5)
C5 C10 1.406(5)
C6 C7 1.383(5)
C6 H6 0.9500
C7 C8 1.376(6)
C7 H7 0.9500
C8 C9 1.385(5)
C8 H8 0.9500
C9 C10 1.392(5)
C9 H9 0.9500
C10 P1 1.827(3)
C11 C12 1.390(5)
C11 C16 1.395(5)
C11 P1 1.823(3)
C12 C13 1.384(5)
C12 H12 0.9500
C13 C14 1.381(6)
C13 H13 0.9500
C14 C15 1.373(6)
C14 H14 0.9500
C15 C16 1.387(5)
C15 H15 0.9500
C16 H16 0.9500
C17 C18 1.388(5)
C17 C22 1.396(5)
C17 P1 1.830(3)
C18 C19 1.392(5)
C18 H18 0.9500
C19 C20 1.372(6)
C19 H19 0.9500
C20 C21 1.393(6)
C20 H20 0.9500
C21 C22 1.380(5)
C21 H21 0.9500
C22 H22 0.9500
C23 C24 1.382(5)
C23 C28 1.383(5)
C23 P2 1.818(3)
C24 C25 1.380(6)
C24 H24 0.9500
C25 C26 1.381(7)
C25 H25 0.9500
C26 C27 1.357(6)
C26 H26 0.9500
C27 C28 1.391(5)
C27 H27 0.9500
C28 H28 0.9500
C29 C30 1.377(5)
C29 C34 1.405(5)
C29 P2 1.817(3)
C30 C31 1.396(6)
C30 H30 0.9500
C31 C32 1.379(7)
C31 H31 0.9500
C32 C33 1.377(7)
C32 H32 0.9500
C33 C34 1.377(6)
C33 H33 0.9500
C34 H34 0.9500
C35 N4 1.357(4)
C35 C36 1.389(5)
C35 C39 1.463(5)
C36 C37 1.358(5)
C36 H36 0.9500
C37 N5 1.330(5)
C37 H37 0.9500
C38 N6 1.338(4)
C38 N5 1.350(4)
C38 N4 1.354(4)
C39 C40 1.403(5)
C39 C44 1.403(5)
C40 C41 1.374(5)
C40 H40 0.9500
C41 C42 1.387(6)
C41 H41 0.9500
C42 C43 1.387(5)
C42 H42 0.9500
C43 C44 1.390(5)
C43 H43 0.9500
C44 Ni1 1.905(3)
N1 Ni1 1.978(3)
N3 P2 1.700(3)
N3 H3N 0.866(19)
N4 Ni1 2.135(3)
N6 H6A 0.871(19)
N6 H6B 0.873(19)
P1 Ni1 2.1966(9)
P2 Ni1 2.1368(9)
Cl1 O1 1.376(4)
Cl1 O4A 1.401(8)
Cl1 O3 1.416(14)
Cl1 O3A 1.443(9)
Cl1 O2 1.479(7)
Cl1 O4 1.485(13)
C45 O45 1.364(9)
C45 H45A 0.9800
C45 H45B 0.9800
C45 H45C 0.9800
O45 H45O 0.8400
C46 O46 1.281(16)
C46 H46A 0.9800
C46 H46B 0.9800
C46 H46C 0.9800
O46 H46G 0.8400
C46A O46A 1.309(17)
C46A H46D 0.9800
C46A H46E 0.9800
C46A H46F 0.9800
O46A H46H 0.8400
